data_4027285
loop_
_publ_author_name
'Liyao Zheng'
'Jia Ju'
'Yunhui Bin'
'Ruimao Hua'

_publ_section_title
;
 Synthesis of Isoquinolines and Heterocycle-Fused Pyridines via
 Three-Component Cascade Reaction of Aryl Ketones, Hydroxylamine, and
 Alkynes
;
_journal_name_full 'Journal of Organic Chemistry'
_journal_page_first 5794
_journal_page_last 5800
_journal_paper_doi 10.1021/jo3010414
_journal_volume 77
_journal_year 2012
_chemical_formula_moiety 'C19 H16 N2'
_chemical_formula_sum 'C19 H16 N2'
_chemical_formula_weight 272.34
_chemical_name_systematic
; 
 ? 
;
_space_group_IT_number 14
_symmetry_cell_setting monoclinic
_symmetry_space_group_name_Hall '-P 2yn'
_symmetry_space_group_name_H-M 'P 1 21/n 1'
_atom_sites_solution_hydrogens geom
_atom_sites_solution_primary direct
_atom_sites_solution_secondary difmap
_audit_creation_method SHELXL-97
_cell_angle_alpha 90.00
_cell_angle_beta 90.004(10)
_cell_angle_gamma 90.00
_cell_formula_units_Z 4
_cell_length_a 7.4323(8)
_cell_length_b 18.203(4)
_cell_length_c 10.8672(13)
_cell_measurement_reflns_used 40
_cell_measurement_temperature 298(2)
_cell_measurement_theta_max 12.53
_cell_measurement_theta_min 5.57
_cell_volume 1470.2(4)
_computing_cell_refinement 'XSCANS (Bruker, 1997)'
_computing_data_collection 'XSCANS (Bruker, 1997)'
_computing_data_reduction 'XSCANS (Bruker, 1997)'
_computing_molecular_graphics 'SHELXTL (Bruker, 1997)'
_computing_publication_material 'SHELXTL (Bruker, 1997)'
_computing_structure_refinement 'SHELXL-97 (Sheldrick, 1997)'
_computing_structure_solution 'SHELXS-97 (Sheldrick, 1990)'
_diffrn_ambient_temperature 298(2)
_diffrn_measured_fraction_theta_full 0.998
_diffrn_measured_fraction_theta_max 0.998
_diffrn_measurement_device_type 'Bruker P4'
_diffrn_measurement_method '\w scans'
_diffrn_radiation_monochromator graphite
_diffrn_radiation_source 'fine-focus sealed tube'
_diffrn_radiation_type MoK\a
_diffrn_radiation_wavelength 0.71073
_diffrn_reflns_av_R_equivalents 0.0377
_diffrn_reflns_av_sigmaI/netI 0.0517
_diffrn_reflns_limit_h_max 9
_diffrn_reflns_limit_h_min -9
_diffrn_reflns_limit_k_max 1
_diffrn_reflns_limit_k_min -22
_diffrn_reflns_limit_l_max 1
_diffrn_reflns_limit_l_min -13
_diffrn_reflns_number 3639
_diffrn_reflns_theta_full 25.49
_diffrn_reflns_theta_max 25.49
_diffrn_reflns_theta_min 2.18
_diffrn_standards_decay_% 0
_diffrn_standards_interval_count 97
_diffrn_standards_number 3
_exptl_absorpt_coefficient_mu 0.073
_exptl_absorpt_correction_type none
_exptl_crystal_colour colorless
_exptl_crystal_density_diffrn 1.230
_exptl_crystal_density_meas ?
_exptl_crystal_description prism
_exptl_crystal_F_000 576
_exptl_crystal_size_max 0.60
_exptl_crystal_size_mid 0.40
_exptl_crystal_size_min 0.20
_refine_diff_density_max 0.242
_refine_diff_density_min -0.241
_refine_diff_density_rms 0.048
_refine_ls_extinction_coef 0.0040(5)
_refine_ls_extinction_expression Fc^*^=kFc[1+0.001xFc^2^\l^3^/sin(2\q)]^-1/4^
_refine_ls_extinction_method SHELXL
_refine_ls_goodness_of_fit_ref 1.046
_refine_ls_hydrogen_treatment mixed
_refine_ls_matrix_type full
_refine_ls_number_parameters 196
_refine_ls_number_reflns 2726
_refine_ls_number_restraints 0
_refine_ls_restrained_S_all 1.046
_refine_ls_R_factor_all 0.1134
_refine_ls_R_factor_gt 0.0616
_refine_ls_shift/su_max 0.001
_refine_ls_shift/su_mean 0.000
_refine_ls_structure_factor_coef Fsqd
_refine_ls_weighting_details 'calc w=1/[\s^2^(Fo^2^)+(0.0010P)^2^+1.5000P] where P=(Fo^2^+2Fc^2^)/3'
_refine_ls_weighting_scheme calc
_refine_ls_wR_factor_gt 0.1095
_refine_ls_wR_factor_ref 0.1379
_reflns_number_gt 1624
_reflns_number_total 2726
_reflns_threshold_expression I>2sigma(I)
_cod_data_source_file jo3010414_si_002.cif
_cod_data_source_block try
_cod_depositor_comments
;
The following automatic conversions were performed:

'_exptl_crystal_density_meas' value 'none' was changed to '?' - the
value is perceived as not measured.

Automatic conversion script
Id: cif_fix_values 3008 2015-01-20 13:52:24Z robertas 
;
_cod_database_code 4027285

loop_
_symmetry_equiv_pos_as_xyz
'x, y, z'
'-x+1/2, y+1/2, -z+1/2'
'-x, -y, -z'
'x-1/2, -y-1/2, z-1/2'

loop_
_atom_site_label
_atom_site_type_symbol
_atom_site_fract_x
_atom_site_fract_y
_atom_site_fract_z
_atom_site_U_iso_or_equiv
_atom_site_adp_type
_atom_site_occupancy
_atom_site_symmetry_multiplicity
_atom_site_calc_flag
_atom_site_refinement_flags
N1 N 0.2173(3) 0.71998(14) 0.0951(2) 0.0486(6) Uani 1 1 d .
N2 N -0.1694(4) 0.71289(16) 0.3626(2) 0.0575(7) Uani 1 1 d .
H2B H -0.190(4) 0.7458(18) 0.422(3) 0.069 Uiso 1 1 d .
C1 C -0.2786(4) 0.65676(18) 0.3224(3) 0.0551(8) Uani 1 1 d .
C2 C -0.4415(5) 0.6332(2) 0.3708(3) 0.0711(10) Uani 1 1 d .
H2A H -0.4875 0.6534 0.4428 0.085 Uiso 1 1 calc R
C3 C -0.5321(5) 0.5791(2) 0.3089(4) 0.0832(12) Uani 1 1 d .
H3A H -0.6425 0.5629 0.3387 0.100 Uiso 1 1 calc R
C4 C -0.4625(5) 0.5478(2) 0.2023(4) 0.0771(11) Uani 1 1 d .
H4A H -0.5267 0.5109 0.1624 0.093 Uiso 1 1 calc R
C5 C -0.2998(5) 0.57047(18) 0.1548(3) 0.0618(9) Uani 1 1 d .
H5A H -0.2539 0.5489 0.0839 0.074 Uiso 1 1 calc R
C6 C -0.2044(4) 0.62634(17) 0.2143(3) 0.0514(8) Uani 1 1 d .
C7 C -0.0426(4) 0.66806(16) 0.1887(2) 0.0456(7) Uani 1 1 d .
C8 C -0.0290(4) 0.72170(17) 0.2819(2) 0.0473(7) Uani 1 1 d .
C9 C 0.1041(4) 0.77537(17) 0.2830(2) 0.0489(8) Uani 1 1 d .
C10 C 0.2243(4) 0.77222(17) 0.1846(3) 0.0470(7) Uani 1 1 d .
C11 C 0.0910(4) 0.66831(16) 0.0975(2) 0.0476(7) Uani 1 1 d .
C12 C 0.1157(5) 0.8298(2) 0.3868(3) 0.0766(12) Uani 1 1 d .
H12A H 0.2348 0.8501 0.3901 0.115 Uiso 1 1 calc R
H12B H 0.0893 0.8056 0.4631 0.115 Uiso 1 1 calc R
H12C H 0.0303 0.8686 0.3735 0.115 Uiso 1 1 calc R
C13 C 0.1003(5) 0.6103(2) -0.0014(3) 0.0728(11) Uani 1 1 d .
H13A H 0.2233 0.6033 -0.0257 0.109 Uiso 1 1 calc R
H13B H 0.0308 0.6258 -0.0712 0.109 Uiso 1 1 calc R
H13C H 0.0527 0.5650 0.0298 0.109 Uiso 1 1 calc R
C14 C 0.3704(4) 0.82731(18) 0.1681(3) 0.0505(8) Uani 1 1 d .
C15 C 0.5465(4) 0.8047(2) 0.1525(3) 0.0605(9) Uani 1 1 d .
H15A H 0.5732 0.7548 0.1545 0.073 Uiso 1 1 calc R
C16 C 0.6832(5) 0.8547(3) 0.1342(3) 0.0738(11) Uani 1 1 d .
H16A H 0.8009 0.8384 0.1245 0.089 Uiso 1 1 calc R
C17 C 0.6456(5) 0.9291(3) 0.1302(3) 0.0808(12) Uani 1 1 d .
H17A H 0.7374 0.9630 0.1176 0.097 Uiso 1 1 calc R
C18 C 0.4728(5) 0.9522(2) 0.1450(4) 0.0806(11) Uani 1 1 d .
H18A H 0.4470 1.0022 0.1430 0.097 Uiso 1 1 calc R
C19 C 0.3351(5) 0.90229(19) 0.1631(3) 0.0645(9) Uani 1 1 d .
H19A H 0.2176 0.9190 0.1719 0.077 Uiso 1 1 calc R

loop_
_atom_site_aniso_label
_atom_site_aniso_U_11
_atom_site_aniso_U_22
_atom_site_aniso_U_33
_atom_site_aniso_U_23
_atom_site_aniso_U_13
_atom_site_aniso_U_12
N1 0.0503(15) 0.0568(16) 0.0388(13) 0.0015(12) 0.0130(11) 0.0010(13)
N2 0.0608(17) 0.0694(19) 0.0424(14) -0.0084(13) 0.0211(13) -0.0057(15)
C1 0.0526(18) 0.067(2) 0.0460(17) 0.0068(16) 0.0105(14) -0.0044(17)
C2 0.067(2) 0.083(3) 0.064(2) 0.002(2) 0.0216(18) -0.010(2)
C3 0.068(2) 0.090(3) 0.092(3) 0.005(2) 0.017(2) -0.020(2)
C4 0.078(3) 0.070(2) 0.083(3) 0.003(2) -0.002(2) -0.014(2)
C5 0.070(2) 0.055(2) 0.060(2) -0.0024(17) 0.0029(17) -0.0023(18)
C6 0.0546(18) 0.0572(19) 0.0423(16) 0.0059(15) 0.0042(14) 0.0030(15)
C7 0.0495(17) 0.0486(17) 0.0389(15) 0.0037(13) 0.0074(13) 0.0004(14)
C8 0.0501(17) 0.0576(18) 0.0340(14) 0.0032(14) 0.0108(13) -0.0018(15)
C9 0.0514(17) 0.0556(19) 0.0396(15) -0.0054(14) 0.0123(13) -0.0046(15)
C10 0.0464(16) 0.0556(18) 0.0391(15) 0.0041(14) 0.0080(13) -0.0010(14)
C11 0.0535(18) 0.0507(18) 0.0386(15) 0.0002(14) 0.0082(13) 0.0032(15)
C12 0.085(3) 0.089(3) 0.055(2) -0.0236(19) 0.0282(19) -0.030(2)
C13 0.076(2) 0.081(3) 0.062(2) -0.0225(19) 0.0197(18) 0.001(2)
C14 0.0501(18) 0.063(2) 0.0385(16) 0.0034(14) 0.0106(13) -0.0015(16)
C15 0.0521(19) 0.077(2) 0.0527(19) 0.0071(17) 0.0120(15) 0.0002(17)
C16 0.047(2) 0.111(3) 0.062(2) 0.012(2) 0.0119(17) -0.004(2)
C17 0.071(3) 0.097(3) 0.074(3) 0.011(2) 0.010(2) -0.029(2)
C18 0.074(3) 0.076(3) 0.092(3) 0.008(2) 0.013(2) -0.015(2)
C19 0.054(2) 0.068(2) 0.072(2) 0.0032(18) 0.0128(17) -0.0032(18)

loop_
_atom_type_symbol
_atom_type_description
_atom_type_scat_dispersion_real
_atom_type_scat_dispersion_imag
_atom_type_scat_source
C C 0.0033 0.0016 'International Tables Vol C Tables 4.2.6.8 and 6.1.1.4'
H H 0.0000 0.0000 'International Tables Vol C Tables 4.2.6.8 and 6.1.1.4'
N N 0.0061 0.0033 'International Tables Vol C Tables 4.2.6.8 and 6.1.1.4'

loop_
_geom_angle_atom_site_label_1
_geom_angle_atom_site_label_2
_geom_angle_atom_site_label_3
_geom_angle
C11 N1 C10 120.5(2)
C8 N2 C1 109.4(2)
C8 N2 H2B 121(2)
C1 N2 H2B 129(2)
N2 C1 C2 128.5(3)
N2 C1 C6 109.0(3)
C2 C1 C6 122.4(3)
C3 C2 C1 117.7(3)
C3 C2 H2A 121.2
C1 C2 H2A 121.2
C2 C3 C4 121.4(3)
C2 C3 H3A 119.3
C4 C3 H3A 119.3
C5 C4 C3 121.0(4)
C5 C4 H4A 119.5
C3 C4 H4A 119.5
C4 C5 C6 119.3(3)
C4 C5 H5A 120.3
C6 C5 H5A 120.3
C5 C6 C1 118.2(3)
C5 C6 C7 135.5(3)
C1 C6 C7 106.2(3)
C11 C7 C8 117.0(3)
C11 C7 C6 136.4(3)
C8 C7 C6 106.5(2)
N2 C8 C9 128.1(3)
N2 C8 C7 108.9(3)
C9 C8 C7 122.9(2)
C8 C9 C10 114.8(3)
C8 C9 C12 120.7(2)
C10 C9 C12 124.5(3)
N1 C10 C9 123.5(3)
N1 C10 C14 114.4(2)
C9 C10 C14 122.1(3)
N1 C11 C7 121.0(3)
N1 C11 C13 116.7(3)
C7 C11 C13 122.3(3)
C9 C12 H12A 109.5
C9 C12 H12B 109.5
H12A C12 H12B 109.5
C9 C12 H12C 109.5
H12A C12 H12C 109.5
H12B C12 H12C 109.5
C11 C13 H13A 109.5
C11 C13 H13B 109.5
H13A C13 H13B 109.5
C11 C13 H13C 109.5
H13A C13 H13C 109.5
H13B C13 H13C 109.5
C15 C14 C19 117.8(3)
C15 C14 C10 120.3(3)
C19 C14 C10 121.9(3)
C16 C15 C14 121.2(3)
C16 C15 H15A 119.4
C14 C15 H15A 119.4
C15 C16 C17 120.1(4)
C15 C16 H16A 119.9
C17 C16 H16A 119.9
C18 C17 C16 119.3(4)
C18 C17 H17A 120.4
C16 C17 H17A 120.4
C17 C18 C19 120.9(4)
C17 C18 H18A 119.6
C19 C18 H18A 119.6
C18 C19 C14 120.7(3)
C18 C19 H19A 119.7
C14 C19 H19A 119.7

loop_
_geom_bond_atom_site_label_1
_geom_bond_atom_site_label_2
_geom_bond_distance
N1 C11 1.329(4)
N1 C10 1.361(4)
N2 C8 1.373(4)
N2 C1 1.376(4)
N2 H2B 0.89(3)
C1 C2 1.388(4)
C1 C6 1.410(4)
C2 C3 1.371(5)
C2 H2A 0.9300
C3 C4 1.391(5)
C3 H3A 0.9300
C4 C5 1.378(5)
C4 H4A 0.9300
C5 C6 1.398(4)
C5 H5A 0.9300
C6 C7 1.450(4)
C7 C11 1.403(4)
C7 C8 1.410(4)
C8 C9 1.391(4)
C9 C10 1.395(4)
C9 C12 1.504(4)
C10 C14 1.489(4)
C11 C13 1.508(4)
C12 H12A 0.9600
C12 H12B 0.9600
C12 H12C 0.9600
C13 H13A 0.9600
C13 H13B 0.9600
C13 H13C 0.9600
C14 C15 1.382(4)
C14 C19 1.391(4)
C15 C16 1.379(5)
C15 H15A 0.9300
C16 C17 1.384(5)
C16 H16A 0.9300
C17 C18 1.360(5)
C17 H17A 0.9300
C18 C19 1.383(5)
C18 H18A 0.9300
C19 H19A 0.9300

loop_
_geom_hbond_atom_site_label_D
_geom_hbond_atom_site_label_H
_geom_hbond_atom_site_label_A
_geom_hbond_distance_DH
_geom_hbond_distance_HA
_geom_hbond_distance_DA
_geom_hbond_angle_DHA
_geom_hbond_site_symmetry_A
N2 H2B N1 0.89(3) 2.10(3) 2.930(3) 154(3) 4_576
